data_1544646
loop_
_publ_author_name
'Pugh, Thomas'
'Chilton, Nicholas F.'
'Layfield, Richard A.'

_publ_section_title
;
 Antimony-ligated dysprosium single-molecule magnets as catalysts for
 stibine dehydrocoupling.
;
_journal_issue 3
_journal_name_full 'Chemical science'
_journal_page_first 2073
_journal_page_last 2080
_journal_paper_doi 10.1039/c6sc04465d
_journal_volume 8
_journal_year 2017
_chemical_formula_moiety 'C38.63 H45.88 Dy2 Sb1.63, C24.37 H29.12 Dy Sb1.37, C7 H8'
_chemical_formula_sum 'C70 H83 Dy3 Sb3'
_chemical_formula_weight 1777.11
_chemical_name_systematic 1-Dy
_chemical_properties_physical ', Air-sensitive,Moisture-sensitive,Oxygen-sensitive'
_space_group_crystal_system monoclinic
_space_group_IT_number 9
_space_group_name_Hall 'C -2yc'
_space_group_name_H-M_alt 'C 1 c 1'
_symmetry_space_group_name_Hall 'C -2yc'
_symmetry_space_group_name_H-M 'C 1 c 1'
_atom_sites_solution_hydrogens geom
_atom_sites_solution_primary heavy
_audit_creation_date 2016-04-11
_audit_creation_method
;
Olex2 1.2
(compiled 2016.02.19 svn.r3266 for OlexSys, GUI svn.r5155)
;
_audit_update_record
;
2016-06-10 deposited with the CCDC.
2016-11-21 downloaded from the CCDC.
;
_cell_angle_alpha 90
_cell_angle_beta 103.3390(10)
_cell_angle_gamma 90
_cell_formula_units_Z 4
_cell_length_a 15.1130(2)
_cell_length_b 18.7437(2)
_cell_length_c 24.0965(3)
_cell_measurement_reflns_used 39107
_cell_measurement_temperature 150.01(10)
_cell_measurement_theta_max 28.2380
_cell_measurement_theta_min 3.7120
_cell_volume 6641.75(14)
_computing_cell_refinement
;
CrysAlisPro, Agilent Technologies,
Version 1.171.36.24 (release 03-12-2012 CrysAlis171 .NET)
(compiled Dec  3 2012,18:21:49)
;
_computing_data_collection
;
CrysAlisPro, Agilent Technologies,
Version 1.171.36.24 (release 03-12-2012 CrysAlis171 .NET)
(compiled Dec  3 2012,18:21:49)
;
_computing_data_reduction
;
CrysAlisPro, Agilent Technologies,
Version 1.171.36.24 (release 03-12-2012 CrysAlis171 .NET)
(compiled Dec  3 2012,18:21:49)
;
_computing_molecular_graphics 'Olex2 (Dolomanov et al., 2009)'
_computing_publication_material 'Olex2 (Dolomanov et al., 2009)'
_computing_structure_refinement 'ShelXL (Sheldrick, 2015)'
_computing_structure_solution 'ShelXS (Sheldrick, 2008)'
_diffrn_ambient_temperature 150.01(10)
_diffrn_detector_area_resol_mean 16.1428
_diffrn_measured_fraction_theta_full 0.998
_diffrn_measured_fraction_theta_max 0.998
_diffrn_measurement_details
;
#__ type_ start__ end____ width___ exp.time_
  1 omega  -88.00   12.00   1.0000    2.0000
omega____ theta____ kappa____ phi______ frames
    -      -17.7663  -77.0000 -120.0000 100

#__ type_ start__ end____ width___ exp.time_
  2 omega  -87.00    4.00   1.0000    2.0000
omega____ theta____ kappa____ phi______ frames
    -      -17.7663  -57.0000  150.0000 91

#__ type_ start__ end____ width___ exp.time_
  3 omega  -88.00   12.00   1.0000    2.0000
omega____ theta____ kappa____ phi______ frames
    -      -17.7663  -77.0000   60.0000 100

#__ type_ start__ end____ width___ exp.time_
  4 omega  -87.00    4.00   1.0000    2.0000
omega____ theta____ kappa____ phi______ frames
    -      -17.7663  -57.0000  -60.0000 91

#__ type_ start__ end____ width___ exp.time_
  5 omega  -50.00   40.00   1.0000    2.0000
omega____ theta____ kappa____ phi______ frames
    -       18.7038  -57.0000   90.0000 90

#__ type_ start__ end____ width___ exp.time_
  6 omega  -50.00   40.00   1.0000    2.0000
omega____ theta____ kappa____ phi______ frames
    -       18.7038  -57.0000 -180.0000 90

#__ type_ start__ end____ width___ exp.time_
  7 omega  -51.00   49.00   1.0000    2.0000
omega____ theta____ kappa____ phi______ frames
    -       18.7038  -77.0000  -60.0000 100

#__ type_ start__ end____ width___ exp.time_
  8 omega  -20.00   61.00   1.0000    2.0000
omega____ theta____ kappa____ phi______ frames
    -       18.7038  -99.0000   30.0000 81

#__ type_ start__ end____ width___ exp.time_
  9 omega  -20.00   61.00   1.0000    2.0000
omega____ theta____ kappa____ phi______ frames
    -       18.7038  -99.0000 -150.0000 81

#__ type_ start__ end____ width___ exp.time_
 10 omega  -94.00  -35.00   1.0000    2.0000
omega____ theta____ kappa____ phi______ frames
    -      -17.7663 -178.0000  -90.0000 59

#__ type_ start__ end____ width___ exp.time_
 11 omega  -39.00   51.00   1.0000    2.0000
omega____ theta____ kappa____ phi______ frames
    -      -17.7663   57.0000  -60.0000 90

#__ type_ start__ end____ width___ exp.time_
 12 omega  -54.00   -5.00   1.0000    2.0000
omega____ theta____ kappa____ phi______ frames
    -       18.7038    0.0000 -180.0000 49

#__ type_ start__ end____ width___ exp.time_
 13 omega  -20.00   61.00   1.0000    2.0000
omega____ theta____ kappa____ phi______ frames
    -       18.7038  -99.0000   60.0000 81

#__ type_ start__ end____ width___ exp.time_
 14 omega    2.00   77.00   1.0000    2.0000
omega____ theta____ kappa____ phi______ frames
    -       20.0000 -125.0000  -32.5258 75

#__ type_ start__ end____ width___ exp.time_
 15 omega    6.00   82.00   1.0000    2.0000
omega____ theta____ kappa____ phi______ frames
    -       20.0000 -132.0000  114.2750 76
;
_diffrn_measurement_device_type 'SuperNova, Single source at offset), Eos'
_diffrn_measurement_method '\w scans'
_diffrn_orient_matrix_UB_11 0.0274311000
_diffrn_orient_matrix_UB_12 0.0194972000
_diffrn_orient_matrix_UB_13 0.0228574000
_diffrn_orient_matrix_UB_21 0.0373900000
_diffrn_orient_matrix_UB_22 -0.0225595000
_diffrn_orient_matrix_UB_23 -0.0007538000
_diffrn_orient_matrix_UB_31 0.0132468000
_diffrn_orient_matrix_UB_32 0.0233174000
_diffrn_orient_matrix_UB_33 -0.0197968000
_diffrn_radiation_monochromator mirror
_diffrn_radiation_type MoK\a
_diffrn_radiation_wavelength 0.71073
_diffrn_reflns_av_R_equivalents 0.0502
_diffrn_reflns_av_unetI/netI 0.0341
_diffrn_reflns_Laue_measured_fraction_full 0.998
_diffrn_reflns_Laue_measured_fraction_max 0.998
_diffrn_reflns_limit_h_max 18
_diffrn_reflns_limit_h_min -18
_diffrn_reflns_limit_k_max 22
_diffrn_reflns_limit_k_min -22
_diffrn_reflns_limit_l_max 29
_diffrn_reflns_limit_l_min -29
_diffrn_reflns_number 74897
_diffrn_reflns_point_group_measured_fraction_full 0.998
_diffrn_reflns_point_group_measured_fraction_max 0.998
_diffrn_reflns_theta_full 25.346
_diffrn_reflns_theta_max 25.346
_diffrn_reflns_theta_min 3.394
_diffrn_source 'SuperNova (Mo) X-ray Source'
_exptl_absorpt_coefficient_mu 4.572
_exptl_absorpt_correction_T_max 1.00000
_exptl_absorpt_correction_T_min 0.76091
_exptl_absorpt_correction_type multi-scan
_exptl_absorpt_process_details
;
CrysAlisPro, Agilent Technologies,
Version 1.171.36.24 (release 03-12-2012 CrysAlis171 .NET)
(compiled Dec  3 2012,18:21:49)
Empirical absorption correction using spherical harmonics,
 implemented in SCALE3 ABSPACK scaling algorithm.
;
_exptl_crystal_colour 'clear light orange'
_exptl_crystal_colour_lustre clear
_exptl_crystal_colour_modifier light
_exptl_crystal_colour_primary orange
_exptl_crystal_density_diffrn 1.777
_exptl_crystal_description block
_exptl_crystal_F_000 3416
_exptl_crystal_preparation ', Magnetic properties'
_exptl_crystal_recrystallization_method 'Re-crystallisation from solvent'
_exptl_crystal_size_max 0.2
_exptl_crystal_size_mid 0.2
_exptl_crystal_size_min 0.1
_refine_diff_density_max 3.560
_refine_diff_density_min -1.106
_refine_diff_density_rms 0.092
_refine_ls_abs_structure_details
;
 Flack x determined using 5477 quotients [(I+)-(I-)]/[(I+)+(I-)]
 (Parsons, Flack and Wagner, Acta Cryst. B69 (2013) 249-259).
;
_refine_ls_abs_structure_Flack -0.027(4)
_refine_ls_extinction_method none
_refine_ls_goodness_of_fit_ref 1.027
_refine_ls_hydrogen_treatment constr
_refine_ls_matrix_type full
_refine_ls_number_parameters 853
_refine_ls_number_reflns 12154
_refine_ls_number_restraints 377
_refine_ls_restrained_S_all 1.018
_refine_ls_R_factor_all 0.0303
_refine_ls_R_factor_gt 0.0282
_refine_ls_shift/su_max 0.001
_refine_ls_shift/su_mean 0.000
_refine_ls_structure_factor_coef Fsqd
_refine_ls_weighting_details 'w=1/[\s^2^(Fo^2^)+(0.0288P)^2^+23.4314P] where P=(Fo^2^+2Fc^2^)/3'
_refine_ls_weighting_scheme calc
_refine_ls_wR_factor_gt 0.0635
_refine_ls_wR_factor_ref 0.0648
_reflns_Friedel_coverage 0.998
_reflns_Friedel_fraction_full 0.998
_reflns_Friedel_fraction_max 0.998
_reflns_number_gt 11677
_reflns_number_total 12154
_reflns_threshold_expression 'I > 2\s(I)'
_cod_data_source_file c6sc04465d2.cif
_cod_data_source_block aral294_rered_xprep
_cod_depositor_comments
;Adding full bibliography for 1544644--1544648.cif.

 Adding full bibliography for 1544644--1544648.cif.
;
_cod_database_code 1544646
_shelx_space_group_comment
;
The symmetry employed for this shelxl refinement is uniquely defined
by the following loop, which should always be used as a source of
symmetry information in preference to the above space-group names.
They are only intended as comments.
;
_reflns_odcompleteness_completeness 99.77
_reflns_odcompleteness_iscentric 1
_reflns_odcompleteness_theta 26.32
_olex2_refinement_description
;
1. Fixed Uiso
 At 1.2 times of:
  All C(H) groups
 At 1.5 times of:
  All C(H,H,H) groups
2. Rigid bond restraints
 C37, C38, C39, C40, C41, C42
 with sigma for 1-2 distances of 0.02 and sigma for 1-3 distances of 0.02
 C46A, C47A, C48A, C49A, C50A, C51A, C52A, C53A, C54A
 with sigma for 1-2 distances of 0.01 and sigma for 1-3 distances of 0.01
 C49, C48, C47, C46, C51, C50, C52, C53, C54
 with sigma for 1-2 distances of 0.01 and sigma for 1-3 distances of 0.01
 C58A, C59A, C60A, C55A, C56A, C57A, C61A, C62A, C63A
 with sigma for 1-2 distances of 0.01 and sigma for 1-3 distances of 0.01
3. Uiso/Uaniso restraints and constraints
C37 \\sim C38 \\sim C39 \\sim C40 \\sim C41 \\sim C42: within 2A with sigma of
0.02 and sigma for terminal atoms of 0.04
C46A \\sim C47A \\sim C48A \\sim C49A \\sim C50A \\sim C51A \\sim C52A \\sim
C53A \\sim C54A: within 2A with sigma of 0.01 and sigma for terminal atoms of
0.02
C49 \\sim C48 \\sim C47 \\sim C46 \\sim C51 \\sim C50 \\sim C52 \\sim C53 \\sim
C54: within 2A with sigma of 0.01 and sigma for terminal atoms of 0.02
C58A \\sim C59A \\sim C60A \\sim C55A \\sim C56A \\sim C57A \\sim C61A \\sim
C62A \\sim C63A: within 2A with sigma of 0.01 and sigma for terminal atoms of
0.02
4. Rigid body (RIGU) restrains
 C55, C56, C57, C58, C59, C60, C61, C62, C63
 with sigma for 1-2 distances of 0.004 and sigma for 1-3 distances of 0.004
 C36, C35, C31, C32, C33, C34
 with sigma for 1-2 distances of 0.005 and sigma for 1-3 distances of 0.005
5. Others
 Sof(Sb3A)=Sof(C58A)=Sof(C59A)=Sof(H59A)=Sof(C60A)=Sof(C55A)=Sof(C56A)=
 Sof(C57A)=Sof(H57A)=Sof(C61A)=Sof(H61A)=Sof(H61B)=Sof(H61C)=Sof(C62A)=
 Sof(H62A)=Sof(H62B)=Sof(H62C)=Sof(C63A)=Sof(H63A)=Sof(H63B)=Sof(H63C)=1-FVAR(1)
 Sof(Sb3)=Sof(C55)=Sof(C56)=Sof(C57)=Sof(H57)=Sof(C58)=Sof(C59)=Sof(H59)=
 Sof(C60)=Sof(C61)=Sof(H61D)=Sof(H61E)=Sof(H61F)=Sof(C62)=Sof(H62D)=Sof(H62E)=
 Sof(H62F)=Sof(C63)=Sof(H63D)=Sof(H63E)=Sof(H63F)=FVAR(1)
 Sof(Sb2A)=Sof(C46A)=Sof(C47A)=Sof(C48A)=Sof(H48A)=Sof(C49A)=Sof(C50A)=
 Sof(H50A)=Sof(C51A)=Sof(C52A)=Sof(H52A)=Sof(H52B)=Sof(H52C)=Sof(C53A)=
 Sof(H53A)=Sof(H53B)=Sof(H53C)=Sof(C54A)=Sof(H54A)=Sof(H54B)=Sof(H54C)=1-FVAR(2)
 Sof(Sb2)=Sof(C49)=Sof(C48)=Sof(H48)=Sof(C47)=Sof(C46)=Sof(C51)=Sof(C50)=
 Sof(H50)=Sof(C52)=Sof(H52D)=Sof(H52E)=Sof(H52F)=Sof(C53)=Sof(H53D)=Sof(H53E)=
 Sof(H53F)=Sof(C54)=Sof(H54D)=Sof(H54E)=Sof(H54F)=FVAR(2)
6.a Aromatic/amide H refined with riding coordinates:
 C1(H1), C2(H2), C3(H3), C4(H4), C7(H7), C8(H8), C9(H9), C10(H10), C59A(H59A),
 C57A(H57A), C13(H13), C14(H14), C15(H15), C16(H16), C19(H19), C20(H20),
 C21(H21), C22(H22), C39(H39), C41(H41), C48A(H48A), C50A(H50A), C25(H25),
 C26(H26), C27(H27), C28(H28), C31(H31), C32(H32), C33(H33), C34(H34), C48(H48),
  C50(H50), C57(H57), C59(H59), C64(H64), C68(H68), C67(H67), C66(H66), C65(H65)
6.b Fitted hexagon refined as free rotating group:
 C58A(C59A,C60A,C55A,C56A,C57A), C49(C48,C47,C46,C51,C50), C64(C69,C68,C67,C66,
 C65)
6.c Idealised Me refined as rotating group:
 C6(H6A,H6B,H6C), C12(H12A,H12B,H12C), C61A(H61A,H61B,H61C), C62A(H62A,H62B,
 H62C), C63A(H63A,H63B,H63C), C18(H18A,H18B,H18C), C24(H24A,H24B,H24C),
 C43(H43A,H43B,H43C), C44(H44A,H44B,H44C), C45(H45A,H45B,H45C), C52A(H52A,H52B,
 H52C), C53A(H53A,H53B,H53C), C54A(H54A,H54B,H54C), C30(H30A,H30B,H30C),
 C36(H36A,H36B,H36C), C52(H52D,H52E,H52F), C53(H53D,H53E,H53F), C54(H54D,H54E,
 H54F), C61(H61D,H61E,H61F), C62(H62D,H62E,H62F), C63(H63D,H63E,H63F), C70(H70A,
 H70B,H70C)
;
_shelx_shelxl_version_number 2014/7
_olex2_submission_special_instructions 'No special instructions were received'
_solvent_exptl_crystal_recrystallization_method Toluene

loop_
_space_group_symop_operation_xyz
'x, y, z'
'x, -y, z+1/2'
'x+1/2, y+1/2, z'
'x+1/2, -y+1/2, z+1/2'

loop_
_atom_site_label
_atom_site_type_symbol
_atom_site_fract_x
_atom_site_fract_y
_atom_site_fract_z
_atom_site_U_iso_or_equiv
_atom_site_adp_type
_atom_site_occupancy
_atom_site_site_symmetry_order
_atom_site_calc_flag
_atom_site_refinement_flags_posn
_atom_site_refinement_flags_adp
_atom_site_refinement_flags_occupancy
_atom_site_disorder_assembly
_atom_site_disorder_group
Dy1 Dy 0.58013(3) 0.47689(2) 0.67660(2) 0.02866(11) Uani 1 1 d . . . . .
Sb3A Sb 0.4476(4) 0.3689(3) 0.71099(12) 0.0284(15) Uani 0.237(6) 1 d . . P A 2
C1 C 0.7548(7) 0.5039(6) 0.7067(5) 0.039(2) Uani 1 1 d . . . . .
H1 H 0.7806 0.5258 0.6796 0.047 Uiso 1 1 calc R . . . .
C2 C 0.7166(7) 0.5387(5) 0.7465(5) 0.037(2) Uani 1 1 d . . . . .
H2 H 0.7119 0.5878 0.7502 0.045 Uiso 1 1 calc R . . . .
C3 C 0.6865(7) 0.4871(6) 0.7800(4) 0.036(2) Uani 1 1 d . . . . .
H3 H 0.6586 0.4958 0.8099 0.044 Uiso 1 1 calc R . . . .
C4 C 0.7059(7) 0.4201(6) 0.7601(4) 0.038(2) Uani 1 1 d . . . . .
H4 H 0.6929 0.3765 0.7748 0.046 Uiso 1 1 calc R . . . .
C5 C 0.7478(6) 0.4293(5) 0.7146(4) 0.034(2) Uani 1 1 d . . . . .
C6 C 0.7836(9) 0.3716(7) 0.6828(5) 0.061(3) Uani 1 1 d . . . . .
H6A H 0.7904 0.3897 0.6468 0.091 Uiso 1 1 calc GR . . . .
H6B H 0.7418 0.3322 0.6765 0.091 Uiso 1 1 calc GR . . . .
H6C H 0.8416 0.3557 0.7047 0.091 Uiso 1 1 calc GR . . . .
C7 C 0.6191(9) 0.4683(6) 0.5773(4) 0.046(3) Uani 1 1 d . . . . .
H7 H 0.6794 0.4593 0.5768 0.056 Uiso 1 1 calc R . . . .
C8 C 0.5536(9) 0.4172(6) 0.5773(4) 0.050(3) Uani 1 1 d . . . . .
H8 H 0.5628 0.3682 0.5779 0.060 Uiso 1 1 calc R . . . .
C9 C 0.4717(9) 0.4513(7) 0.5760(5) 0.052(3) Uani 1 1 d . . . . .
H9 H 0.4164 0.4290 0.5750 0.062 Uiso 1 1 calc R . . . .
C10 C 0.4868(8) 0.5241(7) 0.5767(4) 0.044(3) Uani 1 1 d . . . . .
H10 H 0.4430 0.5591 0.5762 0.053 Uiso 1 1 calc R . . . .
C11 C 0.5800(8) 0.5367(6) 0.5782(4) 0.043(3) Uani 1 1 d . . . . .
C12 C 0.6236(10) 0.6074(7) 0.5784(6) 0.067(4) Uani 1 1 d . . . . .
H12A H 0.6877 0.6031 0.5945 0.101 Uiso 1 1 calc GR . . . .
H12B H 0.5975 0.6401 0.6009 0.101 Uiso 1 1 calc GR . . . .
H12C H 0.6138 0.6250 0.5401 0.101 Uiso 1 1 calc GR . . . .
C58A C 0.359(4) 0.203(2) 0.5436(16) 0.042(8) Uani 0.237(6) 1 d . U P A 2
C59A C 0.445(3) 0.205(2) 0.580(2) 0.043(8) Uani 0.237(6) 1 d G U P A 2
H59A H 0.4905 0.1745 0.5729 0.051 Uiso 0.237(6) 1 calc R . P A 2
C60A C 0.464(2) 0.251(3) 0.6257(19) 0.038(8) Uani 0.237(6) 1 d G U P A 2
C55A C 0.397(4) 0.297(2) 0.6357(17) 0.039(9) Uani 0.237(6) 1 d G U P A 2
C56A C 0.310(3) 0.295(3) 0.600(2) 0.040(9) Uani 0.237(6) 1 d G U P A 2
C57A C 0.292(3) 0.249(3) 0.554(2) 0.040(9) Uani 0.237(6) 1 d G U P A 2
H57A H 0.2339 0.2478 0.5296 0.048 Uiso 0.237(6) 1 calc R . P A 2
C61A C 0.242(3) 0.347(3) 0.615(2) 0.046(10) Uani 0.237(6) 1 d . U P A 2
H61A H 0.2488 0.3473 0.6556 0.068 Uiso 0.237(6) 1 calc GR . P A 2
H61B H 0.1815 0.3318 0.5969 0.068 Uiso 0.237(6) 1 calc GR . P A 2
H61C H 0.2525 0.3939 0.6022 0.068 Uiso 0.237(6) 1 calc GR . P A 2
C62A C 0.330(4) 0.166(3) 0.488(2) 0.059(12) Uani 0.237(6) 1 d . U P A 2
H62A H 0.3134 0.1179 0.4938 0.089 Uiso 0.237(6) 1 calc GR . P A 2
H62B H 0.3800 0.1658 0.4689 0.089 Uiso 0.237(6) 1 calc GR . P A 2
H62C H 0.2794 0.1905 0.4642 0.089 Uiso 0.237(6) 1 calc GR . P A 2
C63A C 0.565(3) 0.245(3) 0.6643(19) 0.044(9) Uani 0.237(6) 1 d . U P A 2
H63A H 0.6080 0.2450 0.6402 0.066 Uiso 0.237(6) 1 calc GR . P A 2
H63B H 0.5712 0.2014 0.6857 0.066 Uiso 0.237(6) 1 calc GR . P A 2
H63C H 0.5778 0.2848 0.6900 0.066 Uiso 0.237(6) 1 calc GR . P A 2
Dy2 Dy 0.40326(3) 0.60926(2) 0.83552(2) 0.02622(10) Uani 1 1 d . . . . .
Sb1 Sb 0.47462(5) 0.60332(4) 0.72189(3) 0.03586(16) Uani 1 1 d . . . . .
Sb2A Sb 0.34135(14) 0.44946(10) 0.8515(3) 0.0312(11) Uani 0.388(8) 1 d . . P B 2
C13 C 0.5040(7) 0.6492(6) 0.9341(4) 0.043(3) Uani 1 1 d . . . . .
H13 H 0.4763 0.6765 0.9576 0.052 Uiso 1 1 calc R . . . .
C14 C 0.5093(7) 0.5741(6) 0.9338(4) 0.042(3) Uani 1 1 d . . . . .
H14 H 0.4847 0.5430 0.9564 0.051 Uiso 1 1 calc R . . . .
C15 C 0.5582(6) 0.5549(5) 0.8935(4) 0.034(2) Uani 1 1 d . . . . .
H15 H 0.5725 0.5086 0.8848 0.041 Uiso 1 1 calc R . . . .
C16 C 0.5820(6) 0.6175(6) 0.8683(4) 0.036(2) Uani 1 1 d . . . . .
H16 H 0.6148 0.6201 0.8401 0.043 Uiso 1 1 calc R . . . .
C17 C 0.5474(7) 0.6755(6) 0.8934(5) 0.044(3) Uani 1 1 d . . . . .
C18 C 0.5577(10) 0.7521(7) 0.8805(8) 0.083(5) Uani 1 1 d . . . . .
H18A H 0.5097 0.7791 0.8906 0.125 Uiso 1 1 calc GR . . . .
H18B H 0.5548 0.7578 0.8406 0.125 Uiso 1 1 calc GR . . . .
H18C H 0.6154 0.7691 0.9021 0.125 Uiso 1 1 calc GR . . . .
C19 C 0.3149(7) 0.7178(6) 0.8617(5) 0.046(3) Uani 1 1 d . . . . .
H19 H 0.3469 0.7468 0.8908 0.055 Uiso 1 1 calc R . . . .
C20 C 0.3115(8) 0.7268(6) 0.8042(5) 0.052(3) Uani 1 1 d . . . . .
H20 H 0.3407 0.7622 0.7880 0.062 Uiso 1 1 calc R . . . .
C21 C 0.2559(8) 0.6727(7) 0.7748(5) 0.055(3) Uani 1 1 d . . . . .
H21 H 0.2413 0.6660 0.7355 0.066 Uiso 1 1 calc R . . . .
C22 C 0.2257(7) 0.6300(6) 0.8150(5) 0.046(3) Uani 1 1 d . . . . .
H22 H 0.1879 0.5903 0.8070 0.056 Uiso 1 1 calc R . . . .
C23 C 0.2630(7) 0.6583(5) 0.8695(5) 0.041(3) Uani 1 1 d . . . . .
C24 C 0.2486(9) 0.6295(7) 0.9251(6) 0.064(4) Uani 1 1 d . . . . .
H24A H 0.3060 0.6151 0.9488 0.096 Uiso 1 1 calc GR . . . .
H24B H 0.2086 0.5890 0.9178 0.096 Uiso 1 1 calc GR . . . .
H24C H 0.2222 0.6658 0.9442 0.096 Uiso 1 1 calc GR . . . .
C37 C 0.3953(7) 0.6666(5) 0.6531(4) 0.033(2) Uani 1 1 d . U . . .
C38 C 0.4246(8) 0.7335(6) 0.6381(4) 0.042(2) Uani 1 1 d . U . . .
C39 C 0.3711(8) 0.7704(6) 0.5936(5) 0.047(3) Uani 1 1 d . U . . .
H39 H 0.3914 0.8143 0.5837 0.056 Uiso 1 1 calc R . . . .
C40 C 0.2898(8) 0.7455(6) 0.5635(5) 0.049(3) Uani 1 1 d . U . . .
C41 C 0.2605(7) 0.6813(6) 0.5778(5) 0.045(3) Uani 1 1 d . U . . .
H41 H 0.2047 0.6640 0.5575 0.054 Uiso 1 1 calc R . . . .
C42 C 0.3120(7) 0.6401(5) 0.6224(4) 0.037(2) Uani 1 1 d . U . . .
C43 C 0.5134(9) 0.7702(6) 0.6683(6) 0.061(3) Uani 1 1 d . . . . .
H43A H 0.5636 0.7386 0.6690 0.091 Uiso 1 1 calc GR . . . .
H43B H 0.5107 0.7819 0.7067 0.091 Uiso 1 1 calc GR . . . .
H43C H 0.5214 0.8130 0.6482 0.091 Uiso 1 1 calc GR . . . .
C44 C 0.2306(11) 0.7879(8) 0.5148(6) 0.082(5) Uani 1 1 d . . . . .
H44A H 0.2555 0.7846 0.4817 0.123 Uiso 1 1 calc GR . . . .
H44B H 0.2289 0.8370 0.5259 0.123 Uiso 1 1 calc GR . . . .
H44C H 0.1700 0.7688 0.5062 0.123 Uiso 1 1 calc GR . . . .
C45 C 0.2791(9) 0.5685(6) 0.6366(5) 0.055(3) Uani 1 1 d . . . . .
H45A H 0.2681 0.5698 0.6743 0.083 Uiso 1 1 calc GR . . . .
H45B H 0.3244 0.5331 0.6351 0.083 Uiso 1 1 calc GR . . . .
H45C H 0.2237 0.5567 0.6096 0.083 Uiso 1 1 calc GR . . . .
C46A C 0.1995(19) 0.443(2) 0.8512(15) 0.027(6) Uani 0.388(8) 1 d . U P B 2
C47A C 0.169(2) 0.4397(19) 0.9029(13) 0.032(6) Uani 0.388(8) 1 d . U P B 2
C48A C 0.073(2) 0.4382(17) 0.8977(14) 0.034(5) Uani 0.388(8) 1 d . U P B 2
H48A H 0.0518 0.4368 0.9309 0.040 Uiso 0.388(8) 1 calc R . P B 2
C49A C 0.011(2) 0.4385(19) 0.8456(15) 0.036(5) Uani 0.388(8) 1 d . U P B 2
C50A C 0.046(2) 0.440(3) 0.7994(14) 0.035(6) Uani 0.388(8) 1 d . U P B 2
H50A H 0.0049 0.4396 0.7642 0.042 Uiso 0.388(8) 1 calc R . P B 2
C51A C 0.133(3) 0.443(3) 0.7984(14) 0.032(6) Uani 0.388(8) 1 d . U P B 2
C52A C 0.234(2) 0.4349(17) 0.9616(13) 0.046(6) Uani 0.388(8) 1 d . U P B 2
H52A H 0.2495 0.4820 0.9761 0.069 Uiso 0.388(8) 1 calc GR . P B 2
H52B H 0.2883 0.4102 0.9582 0.069 Uiso 0.388(8) 1 calc GR . P B 2
H52C H 0.2054 0.4092 0.9872 0.069 Uiso 0.388(8) 1 calc GR . P B 2
C53A C -0.087(2) 0.435(2) 0.8474(16) 0.050(7) Uani 0.388(8) 1 d . U P B 2
H53A H -0.1178 0.4769 0.8289 0.076 Uiso 0.388(8) 1 calc GR . P B 2
H53B H -0.0921 0.4343 0.8864 0.076 Uiso 0.388(8) 1 calc GR . P B 2
H53C H -0.1142 0.3933 0.8281 0.076 Uiso 0.388(8) 1 calc GR . P B 2
C54A C 0.165(2) 0.4509(19) 0.7437(13) 0.047(7) Uani 0.388(8) 1 d . U P B 2
H54A H 0.2195 0.4229 0.7463 0.071 Uiso 0.388(8) 1 calc GR . P B 2
H54B H 0.1787 0.5002 0.7383 0.071 Uiso 0.388(8) 1 calc GR . P B 2
H54C H 0.1189 0.4347 0.7121 0.071 Uiso 0.388(8) 1 calc GR . P B 2
Dy3 Dy 0.42139(3) 0.29775(2) 0.82498(2) 0.02882(11) Uani 1 1 d . . . . .
C25 C 0.5543(7) 0.2386(6) 0.9001(5) 0.045(3) Uani 1 1 d . . . . .
H25 H 0.5531 0.1891 0.9027 0.054 Uiso 1 1 calc R . . . .
C26 C 0.5964(7) 0.2775(6) 0.8630(5) 0.041(3) Uani 1 1 d . . . . .
H26 H 0.6271 0.2585 0.8372 0.049 Uiso 1 1 calc R . . . .
C27 C 0.5833(6) 0.3493(5) 0.8724(4) 0.035(2) Uani 1 1 d . . . . .
H27 H 0.6036 0.3874 0.8539 0.042 Uiso 1 1 calc R . . . .
C28 C 0.5338(7) 0.3539(5) 0.9149(4) 0.038(2) Uani 1 1 d . . . . .
H28 H 0.5162 0.3961 0.9295 0.046 Uiso 1 1 calc R . . . .
C29 C 0.5151(7) 0.2856(6) 0.9319(5) 0.043(3) Uani 1 1 d . . . . .
C30 C 0.4681(9) 0.2660(8) 0.9785(5) 0.062(3) Uani 1 1 d . . . . .
H30A H 0.4162 0.2367 0.9629 0.092 Uiso 1 1 calc GR . . . .
H30B H 0.4486 0.3086 0.9943 0.092 Uiso 1 1 calc GR . . . .
H30C H 0.5094 0.2402 1.0078 0.092 Uiso 1 1 calc GR . . . .
C31 C 0.3524(9) 0.1734(7) 0.8381(7) 0.068(3) Uani 1 1 d . U . . .
H31 H 0.3822 0.1462 0.8691 0.082 Uiso 1 1 calc R . . . .
C32 C 0.2839(8) 0.2223(7) 0.8387(6) 0.062(3) Uani 1 1 d . U . . .
H32 H 0.2608 0.2340 0.8701 0.075 Uiso 1 1 calc R . . . .
C33 C 0.2555(8) 0.2509(7) 0.7843(6) 0.055(3) Uani 1 1 d . U . . .
H33 H 0.2102 0.2849 0.7726 0.066 Uiso 1 1 calc R . . . .
C34 C 0.3078(8) 0.2189(6) 0.7506(5) 0.047(3) Uani 1 1 d . U . . .
H34 H 0.3027 0.2275 0.7119 0.057 Uiso 1 1 calc R . . . .
C35 C 0.3692(8) 0.1718(6) 0.7842(6) 0.058(3) Uani 1 1 d . U . . .
C36 C 0.4389(10) 0.1255(8) 0.7654(9) 0.102(6) Uani 1 1 d . U . . .
H36A H 0.4835 0.1099 0.7982 0.153 Uiso 1 1 calc GR . . . .
H36B H 0.4680 0.1525 0.7408 0.153 Uiso 1 1 calc GR . . . .
H36C H 0.4092 0.0847 0.7452 0.153 Uiso 1 1 calc GR . . . .
Sb2 Sb 0.33107(9) 0.44890(6) 0.81769(16) 0.0297(6) Uani 0.612(8) 1 d . . P A 1
Sb3 Sb 0.48740(13) 0.33767(11) 0.71379(4) 0.0312(5) Uani 0.763(6) 1 d . . P A 1
C49 C 0.0286(10) 0.4317(12) 0.8646(9) 0.054(5) Uani 0.612(8) 1 d . U P A 1
C48 C 0.1088(14) 0.4275(11) 0.9066(6) 0.052(5) Uani 0.612(8) 1 d G U P A 1
H48 H 0.1067 0.4224 0.9446 0.062 Uiso 0.612(8) 1 calc R . P B 1
C47 C 0.1922(10) 0.4310(11) 0.8916(6) 0.043(5) Uani 0.612(8) 1 d G U P A 1
C46 C 0.1954(9) 0.4387(14) 0.8347(8) 0.036(5) Uani 0.612(8) 1 d G U P A 1
C51 C 0.1151(13) 0.4429(16) 0.7928(5) 0.042(5) Uani 0.612(8) 1 d G U P A 1
C50 C 0.0317(10) 0.4394(15) 0.8078(8) 0.048(5) Uani 0.612(8) 1 d G U P A 1
H50 H -0.0220 0.4423 0.7797 0.058 Uiso 0.612(8) 1 calc R . P B 1
C52 C 0.2814(14) 0.4243(13) 0.9379(8) 0.057(5) Uani 0.612(8) 1 d . U P A 1
H52D H 0.2711 0.3951 0.9685 0.086 Uiso 0.612(8) 1 calc GR . P B 1
H52E H 0.3011 0.4708 0.9522 0.086 Uiso 0.612(8) 1 calc GR . P B 1
H52F H 0.3273 0.4028 0.9217 0.086 Uiso 0.612(8) 1 calc GR . P B 1
C53 C -0.0630(15) 0.4266(17) 0.8820(13) 0.075(7) Uani 0.612(8) 1 d . U P A 1
H53D H -0.0549 0.4006 0.9172 0.113 Uiso 0.612(8) 1 calc GR . P B 1
H53E H -0.1063 0.4022 0.8527 0.113 Uiso 0.612(8) 1 calc GR . P B 1
H53F H -0.0848 0.4737 0.8870 0.113 Uiso 0.612(8) 1 calc GR . P B 1
C54 C 0.1135(16) 0.4514(12) 0.7292(9) 0.056(5) Uani 0.612(8) 1 d . U P A 1
H54D H 0.1441 0.4117 0.7168 0.084 Uiso 0.612(8) 1 calc GR . P B 1
H54E H 0.1438 0.4948 0.7235 0.084 Uiso 0.612(8) 1 calc GR . P B 1
H54F H 0.0517 0.4529 0.7076 0.084 Uiso 0.612(8) 1 calc GR . P B 1
C55 C 0.4194(10) 0.2805(9) 0.6392(6) 0.029(3) Uani 0.763(6) 1 d . U P A 1
C56 C 0.3279(10) 0.2979(8) 0.6132(6) 0.027(3) Uani 0.763(6) 1 d . U P A 1
C57 C 0.2834(10) 0.2623(9) 0.5647(7) 0.032(4) Uani 0.763(6) 1 d . U P A 1
H57 H 0.2233 0.2743 0.5485 0.039 Uiso 0.763(6) 1 calc R . P A 1
C58 C 0.3245(10) 0.2094(8) 0.5388(6) 0.030(3) Uani 0.763(6) 1 d . U P A 1
C59 C 0.4133(12) 0.1936(8) 0.5633(7) 0.039(4) Uani 0.763(6) 1 d . U P A 1
H59 H 0.4426 0.1597 0.5458 0.046 Uiso 0.763(6) 1 calc R . P A 1
C60 C 0.4625(10) 0.2261(9) 0.6135(8) 0.038(4) Uani 0.763(6) 1 d . U P A 1
C61 C 0.2792(11) 0.3543(8) 0.6377(7) 0.042(4) Uani 0.763(6) 1 d . U P A 1
H61D H 0.3152 0.3970 0.6432 0.064 Uiso 0.763(6) 1 calc GR . P A 1
H61E H 0.2693 0.3385 0.6736 0.064 Uiso 0.763(6) 1 calc GR . P A 1
H61F H 0.2218 0.3638 0.6120 0.064 Uiso 0.763(6) 1 calc GR . P A 1
C62 C 0.2756(11) 0.1702(9) 0.4854(6) 0.045(4) Uani 0.763(6) 1 d . U P A 1
H62D H 0.2283 0.2000 0.4638 0.067 Uiso 0.763(6) 1 calc GR . P A 1
H62E H 0.2495 0.1270 0.4960 0.067 Uiso 0.763(6) 1 calc GR . P A 1
H62F H 0.3181 0.1588 0.4626 0.067 Uiso 0.763(6) 1 calc GR . P A 1
C63 C 0.5583(9) 0.2025(10) 0.6368(7) 0.058(4) Uani 0.763(6) 1 d . U P A 1
H63D H 0.5606 0.1718 0.6691 0.087 Uiso 0.763(6) 1 calc GR . P A 1
H63E H 0.5962 0.2434 0.6485 0.087 Uiso 0.763(6) 1 calc GR . P A 1
H63F H 0.5797 0.1770 0.6079 0.087 Uiso 0.763(6) 1 calc GR . P A 1
C64 C -0.1217(5) 0.4949(6) 0.5525(4) 0.077(4) Uani 1 1 d . . . . .
H64 H -0.1741 0.5129 0.5614 0.093 Uiso 1 1 calc R . . . .
C69 C -0.1250(5) 0.4680(5) 0.4983(4) 0.063(4) Uani 1 1 d G . . . .
C68 C -0.0467(7) 0.4411(5) 0.4850(4) 0.091(5) Uani 1 1 d G . . . .
H68 H -0.0489 0.4231 0.4487 0.109 Uiso 1 1 calc R . . . .
C67 C 0.0349(5) 0.4410(6) 0.5259(5) 0.089(5) Uani 1 1 d G . . . .
H67 H 0.0873 0.4230 0.5170 0.107 Uiso 1 1 calc R . . . .
C66 C 0.0382(5) 0.4679(6) 0.5801(4) 0.070(4) Uani 1 1 d G . . . .
H66 H 0.0928 0.4678 0.6075 0.083 Uiso 1 1 calc R . . . .
C65 C -0.0401(7) 0.4948(6) 0.5934(3) 0.083(5) Uani 1 1 d G . . . .
H65 H -0.0379 0.5128 0.6297 0.099 Uiso 1 1 calc R . . . .
C70 C -0.2126(10) 0.4691(8) 0.4545(7) 0.085(5) Uani 1 1 d . . . . .
H70A H -0.2192 0.5142 0.4350 0.127 Uiso 1 1 calc GR . . . .
H70B H -0.2622 0.4626 0.4728 0.127 Uiso 1 1 calc GR . . . .
H70C H -0.2129 0.4314 0.4275 0.127 Uiso 1 1 calc GR . . . .

loop_
_atom_site_aniso_label
_atom_site_aniso_U_11
_atom_site_aniso_U_22
_atom_site_aniso_U_33
_atom_site_aniso_U_23
_atom_site_aniso_U_13
_atom_site_aniso_U_12
Dy1 0.0312(2) 0.0349(2) 0.0215(2) -0.00234(18) 0.00945(17) -0.00530(19)
Sb3A 0.028(2) 0.030(2) 0.0268(15) 0.0007(12) 0.0058(12) -0.007(2)
C1 0.032(5) 0.052(6) 0.034(6) 0.006(5) 0.011(4) -0.009(5)
C2 0.031(5) 0.034(5) 0.043(6) -0.008(4) 0.002(5) -0.011(4)
C3 0.028(5) 0.053(6) 0.027(5) -0.010(5) 0.002(4) -0.004(4)
C4 0.041(6) 0.041(6) 0.031(6) 0.001(5) 0.009(5) -0.007(5)
C5 0.028(5) 0.039(5) 0.035(6) -0.009(4) 0.004(4) 0.000(4)
C6 0.061(8) 0.072(9) 0.050(7) -0.014(6) 0.017(6) 0.026(7)
C7 0.060(7) 0.061(7) 0.021(5) -0.003(5) 0.014(5) 0.007(6)
C8 0.090(10) 0.043(6) 0.022(5) -0.001(5) 0.024(6) -0.008(6)
C9 0.051(7) 0.083(9) 0.022(6) -0.010(6) 0.010(5) -0.019(7)
C10 0.045(6) 0.074(8) 0.014(5) 0.004(5) 0.008(4) 0.003(6)
C11 0.056(7) 0.056(7) 0.024(5) 0.007(5) 0.020(5) 0.000(5)
C12 0.076(9) 0.075(9) 0.052(8) 0.022(7) 0.017(7) -0.012(7)
C58A 0.048(16) 0.038(15) 0.034(14) 0.009(11) -0.005(13) 0.002(13)
C59A 0.046(16) 0.041(15) 0.036(15) 0.008(12) -0.002(12) 0.003(13)
C60A 0.041(14) 0.039(15) 0.031(14) 0.009(12) 0.003(12) 0.001(12)
C55A 0.040(15) 0.040(16) 0.032(15) 0.007(12) 0.000(12) 0.003(12)
C56A 0.040(15) 0.041(15) 0.033(15) 0.008(12) -0.007(12) -0.001(12)
C57A 0.044(16) 0.038(16) 0.031(15) 0.012(12) -0.006(13) 0.000(13)
C61A 0.030(18) 0.04(2) 0.05(2) -0.009(18) -0.013(18) -0.010(16)
C62A 0.07(3) 0.05(2) 0.04(2) -0.005(17) -0.010(19) 0.00(2)
C63A 0.047(17) 0.05(2) 0.03(2) 0.000(17) 0.005(14) 0.015(17)
Dy2 0.0244(2) 0.0306(2) 0.0228(2) -0.00101(18) 0.00378(16) 0.00397(17)
Sb1 0.0394(4) 0.0420(4) 0.0261(3) 0.0027(3) 0.0074(3) 0.0050(3)
Sb2A 0.0225(9) 0.0333(10) 0.036(3) 0.0001(9) 0.0042(10) 0.0052(7)
C13 0.040(6) 0.060(7) 0.025(5) -0.011(5) -0.004(4) 0.005(5)
C14 0.041(6) 0.058(7) 0.029(6) 0.001(5) 0.009(5) 0.003(5)
C15 0.030(5) 0.037(5) 0.029(5) -0.004(4) -0.006(4) 0.001(4)
C16 0.020(5) 0.052(6) 0.033(6) 0.004(5) 0.000(4) 0.001(4)
C17 0.033(6) 0.033(6) 0.054(7) 0.000(5) -0.015(5) -0.003(4)
C18 0.074(10) 0.051(8) 0.115(13) 0.009(8) 0.001(9) -0.011(7)
C19 0.031(5) 0.039(6) 0.065(8) -0.002(5) 0.007(5) 0.011(5)
C20 0.044(6) 0.046(7) 0.065(8) 0.018(6) 0.012(6) 0.017(5)
C21 0.045(7) 0.073(9) 0.040(7) 0.001(6) -0.001(5) 0.032(7)
C22 0.023(5) 0.040(6) 0.075(9) -0.007(6) 0.008(5) 0.010(4)
C23 0.040(6) 0.030(5) 0.054(7) -0.004(5) 0.010(5) 0.018(4)
C24 0.056(8) 0.076(9) 0.068(9) 0.018(7) 0.033(7) 0.031(7)
C37 0.037(5) 0.043(5) 0.019(5) 0.000(4) 0.007(4) 0.010(4)
C38 0.052(6) 0.047(6) 0.031(5) -0.003(5) 0.019(5) 0.008(5)
C39 0.063(7) 0.036(5) 0.049(6) 0.004(5) 0.029(6) 0.014(5)
C40 0.057(6) 0.060(7) 0.031(6) 0.010(5) 0.015(5) 0.034(6)
C41 0.036(5) 0.060(7) 0.037(6) -0.008(5) 0.004(4) 0.009(5)
C42 0.043(6) 0.042(5) 0.032(5) 0.001(4) 0.017(4) 0.004(4)
C43 0.075(9) 0.042(7) 0.063(8) 0.007(6) 0.011(7) -0.003(6)
C44 0.086(11) 0.100(12) 0.059(9) 0.022(8) 0.015(8) 0.054(9)
C45 0.063(8) 0.052(7) 0.052(7) -0.004(6) 0.017(6) -0.010(6)
C46A 0.016(9) 0.026(11) 0.035(10) 0.003(10) -0.003(7) 0.004(8)
C47A 0.022(9) 0.036(11) 0.035(9) 0.008(9) 0.003(8) 0.001(9)
C48A 0.024(9) 0.040(11) 0.036(9) 0.006(9) 0.006(7) 0.002(9)
C49A 0.025(8) 0.036(11) 0.041(11) 0.006(9) -0.004(7) 0.002(9)
C50A 0.026(9) 0.033(12) 0.038(10) -0.001(10) -0.007(7) 0.003(9)
C51A 0.025(10) 0.031(11) 0.035(9) 0.001(9) -0.005(8) 0.009(9)
C52A 0.040(13) 0.052(15) 0.041(12) 0.015(13) -0.002(11) -0.003(12)
C53A 0.026(10) 0.059(17) 0.061(19) 0.020(15) 0.001(11) -0.003(13)
C54A 0.042(15) 0.057(16) 0.038(12) -0.005(13) 0.003(11) 0.022(14)
Dy3 0.0234(2) 0.0289(2) 0.0344(3) 0.00593(19) 0.00712(17) -0.00135(18)
C25 0.036(6) 0.029(5) 0.063(8) 0.015(5) -0.002(5) 0.006(4)
C26 0.023(5) 0.051(6) 0.048(7) 0.005(5) 0.004(4) 0.006(5)
C27 0.026(5) 0.040(6) 0.037(6) 0.008(4) 0.001(4) -0.005(4)
C28 0.036(5) 0.034(5) 0.042(6) 0.002(4) 0.003(5) -0.001(4)
C29 0.039(6) 0.049(6) 0.037(6) 0.014(5) -0.001(5) -0.006(5)
C30 0.059(8) 0.078(9) 0.049(7) 0.026(7) 0.014(6) -0.006(7)
C31 0.051(7) 0.058(7) 0.086(8) 0.027(6) -0.006(6) -0.019(5)
C32 0.048(6) 0.076(8) 0.068(7) 0.007(6) 0.023(6) -0.029(5)
C33 0.032(6) 0.052(7) 0.078(8) 0.007(6) 0.008(5) -0.012(5)
C34 0.043(6) 0.040(6) 0.057(6) 0.003(5) 0.007(5) -0.022(4)
C35 0.042(6) 0.041(6) 0.086(8) 0.006(5) 0.005(5) -0.021(4)
C36 0.063(8) 0.049(8) 0.196(19) -0.035(10) 0.034(10) -0.015(7)
Sb2 0.0267(6) 0.0296(6) 0.0318(18) 0.0012(6) 0.0050(6) 0.0030(4)
Sb3 0.0305(8) 0.0342(8) 0.0284(5) -0.0026(4) 0.0059(4) -0.0099(7)
C49 0.039(8) 0.057(10) 0.066(10) -0.001(9) 0.014(8) -0.008(8)
C48 0.046(8) 0.056(10) 0.055(9) 0.006(8) 0.016(7) -0.004(9)
C47 0.040(8) 0.044(9) 0.048(9) 0.007(8) 0.016(7) -0.003(8)
C46 0.033(8) 0.029(9) 0.047(9) 0.003(9) 0.012(7) -0.002(7)
C51 0.036(10) 0.036(9) 0.052(8) -0.004(8) 0.004(7) -0.004(8)
C50 0.035(9) 0.040(10) 0.064(9) -0.012(9) 0.003(7) -0.011(8)
C52 0.055(9) 0.086(14) 0.035(9) 0.012(10) 0.018(8) -0.019(11)
C53 0.042(10) 0.092(17) 0.093(17) 0.004(15) 0.020(11) -0.006(12)
C54 0.051(12) 0.061(13) 0.046(9) -0.002(9) -0.010(9) 0.007(11)
C55 0.025(6) 0.035(7) 0.028(6) -0.002(5) 0.006(5) -0.002(5)
C56 0.028(7) 0.026(6) 0.025(7) 0.003(5) 0.005(5) -0.002(5)
C57 0.025(6) 0.037(7) 0.034(7) -0.001(5) 0.003(5) 0.002(5)
C58 0.026(6) 0.028(6) 0.034(6) 0.001(5) 0.004(5) 0.000(5)
C59 0.028(6) 0.047(7) 0.039(7) -0.012(6) 0.004(5) 0.000(5)
C60 0.030(6) 0.043(8) 0.039(8) -0.009(6) 0.005(5) 0.001(5)
C61 0.039(8) 0.039(7) 0.046(9) -0.004(6) 0.005(7) 0.005(7)
C62 0.045(8) 0.050(9) 0.037(7) -0.010(6) 0.004(6) -0.014(7)
C63 0.029(6) 0.087(12) 0.052(9) -0.024(9) -0.004(6) 0.011(7)
C64 0.058(9) 0.115(13) 0.060(9) 0.010(9) 0.014(7) -0.008(9)
C69 0.046(7) 0.055(8) 0.076(10) 0.008(7) -0.009(7) -0.009(6)
C68 0.083(12) 0.086(11) 0.090(12) -0.023(9) -0.007(9) 0.027(9)
C67 0.080(11) 0.099(12) 0.080(12) 0.000(10) 0.002(9) 0.030(9)
C66 0.046(8) 0.086(10) 0.066(9) 0.014(8) -0.007(7) -0.007(7)
C65 0.082(11) 0.097(12) 0.060(9) 0.015(9) -0.002(8) 0.008(9)
C70 0.062(9) 0.077(10) 0.101(13) -0.016(9) -0.013(9) -0.013(8)

loop_
_atom_type_symbol
_atom_type_description
_atom_type_scat_dispersion_real
_atom_type_scat_dispersion_imag
_atom_type_scat_source
C C 0.0033 0.0016 'International Tables Vol C Tables 4.2.6.8 and 6.1.1.4'
H H 0.0000 0.0000 'International Tables Vol C Tables 4.2.6.8 and 6.1.1.4'
Dy Dy -0.1892 4.4098 'International Tables Vol C Tables 4.2.6.8 and 6.1.1.4'
Sb Sb -0.5866 1.5461 'International Tables Vol C Tables 4.2.6.8 and 6.1.1.4'

loop_
_geom_angle_atom_site_label_1
_geom_angle_atom_site_label_2
_geom_angle_atom_site_label_3
_geom_angle
Sb3A Dy1 Sb1 89.35(14)
C1 Dy1 Sb3A 136.5(3)
C1 Dy1 C3 51.0(3)
C1 Dy1 C4 50.8(3)
C1 Dy1 C5 31.3(3)
C1 Dy1 C9 131.5(4)
C1 Dy1 C10 118.6(3)
C1 Dy1 C11 87.6(3)
C1 Dy1 Sb1 108.3(2)
C2 Dy1 Sb3A 125.5(2)
C2 Dy1 C1 30.8(3)
C2 Dy1 C3 30.9(3)
C2 Dy1 C4 50.8(3)
C2 Dy1 C5 51.3(3)
C2 Dy1 C9 154.6(4)
C2 Dy1 C10 127.9(4)
C2 Dy1 C11 103.3(3)
C2 Dy1 Sb1 80.4(2)
C3 Dy1 Sb3A 94.9(2)
C3 Dy1 C4 30.7(3)
C3 Dy1 C5 51.1(3)
C3 Dy1 C10 156.1(4)
C3 Dy1 Sb1 82.3(2)
C4 Dy1 Sb3A 85.9(2)
C4 Dy1 Sb1 111.5(2)
C5 Dy1 Sb3A 108.4(3)
C5 Dy1 C4 30.6(3)
C5 Dy1 C10 134.0(3)
C5 Dy1 Sb1 130.4(2)
C7 Dy1 Sb3A 120.3(3)
C7 Dy1 C1 80.7(4)
C7 Dy1 C2 107.9(4)
C7 Dy1 C3 130.9(4)
C7 Dy1 C4 113.5(3)
C7 Dy1 C5 84.0(3)
C7 Dy1 C9 50.7(4)
C7 Dy1 C10 50.9(4)
C7 Dy1 C11 31.4(3)
C7 Dy1 Sb1 126.8(3)
C8 Dy1 Sb3A 89.6(3)
C8 Dy1 C1 105.7(4)
C8 Dy1 C2 135.9(4)
C8 Dy1 C3 146.5(4)
C8 Dy1 C4 117.4(4)
C8 Dy1 C5 96.1(4)
C8 Dy1 C7 30.8(3)
C8 Dy1 C9 30.8(4)
C8 Dy1 C10 50.7(4)
C8 Dy1 C11 51.7(3)
C8 Dy1 Sb1 130.9(3)
C9 Dy1 Sb3A 79.8(3)
C9 Dy1 C3 173.5(4)
C9 Dy1 C4 144.0(4)
C9 Dy1 C5 126.8(4)
C9 Dy1 C10 30.3(4)
C9 Dy1 Sb1 101.3(3)
C10 Dy1 Sb3A 102.7(3)
C10 Dy1 C4 164.4(3)
C10 Dy1 Sb1 81.9(3)
C11 Dy1 Sb3A 131.0(3)
C11 Dy1 C3 134.0(3)
C11 Dy1 C4 135.1(3)
C11 Dy1 C5 104.9(3)
C11 Dy1 C9 51.4(4)
C11 Dy1 C10 31.3(3)
C11 Dy1 Sb1 95.5(2)
Dy1 Sb3A Dy3 136.74(11)
C55A Sb3A Dy1 107.4(15)
C55A Sb3A Dy3 111.0(14)
Dy1 C1 H1 116.7
C2 C1 Dy1 74.3(6)
C2 C1 H1 125.8
C2 C1 C5 108.3(9)
C5 C1 Dy1 75.2(5)
C5 C1 H1 125.8
Dy1 C2 H2 115.8
C1 C2 Dy1 74.9(6)
C1 C2 H2 125.8
C1 C2 C3 108.4(9)
C3 C2 Dy1 75.6(5)
C3 C2 H2 125.8
Dy1 C3 H3 117.3
C2 C3 Dy1 73.4(6)
C2 C3 H3 126.3
C4 C3 Dy1 75.1(6)
C4 C3 C2 107.5(9)
C4 C3 H3 126.3
Dy1 C4 H4 117.7
C3 C4 Dy1 74.3(6)
C3 C4 H4 125.5
C3 C4 C5 109.1(9)
C5 C4 Dy1 74.4(6)
C5 C4 H4 125.5
C1 C5 Dy1 73.5(6)
C1 C5 C6 126.7(10)
C4 C5 Dy1 75.0(6)
C4 C5 C1 106.7(9)
C4 C5 C6 126.5(10)
C6 C5 Dy1 119.9(7)
C5 C6 H6A 109.5
C5 C6 H6B 109.5
C5 C6 H6C 109.5
H6A C6 H6B 109.5
H6A C6 H6C 109.5
H6B C6 H6C 109.5
Dy1 C7 H7 117.0
C8 C7 Dy1 74.2(6)
C8 C7 H7 125.4
C8 C7 C11 109.1(11)
C11 C7 Dy1 75.3(6)
C11 C7 H7 125.4
Dy1 C8 H8 114.9
C7 C8 Dy1 75.0(6)
C7 C8 H8 125.7
C7 C8 C9 108.5(11)
C9 C8 Dy1 76.6(6)
C9 C8 H8 125.7
Dy1 C9 H9 118.1
C8 C9 Dy1 72.7(6)
C8 C9 H9 126.0
C10 C9 Dy1 75.2(6)
C10 C9 C8 108.0(11)
C10 C9 H9 126.0
Dy1 C10 H10 118.4
C9 C10 Dy1 74.5(6)
C9 C10 H10 125.6
C9 C10 C11 108.9(11)
C11 C10 Dy1 73.5(6)
C11 C10 H10 125.6
C7 C11 Dy1 73.3(6)
C7 C11 C10 105.3(10)
C7 C11 C12 128.7(11)
C10 C11 Dy1 75.3(6)
C10 C11 C12 125.9(11)
C12 C11 Dy1 118.1(8)
C11 C12 H12A 109.5
C11 C12 H12B 109.5
C11 C12 H12C 109.5
H12A C12 H12B 109.5
H12A C12 H12C 109.5
H12B C12 H12C 109.5
C59A C58A C57A 120.0
C59A C58A C62A 127(4)
C57A C58A C62A 112(4)
C58A C59A H59A 120.0
C60A C59A C58A 120.0
C60A C59A H59A 120.0
C59A C60A C55A 120.0
C59A C60A C63A 114(4)
C55A C60A C63A 126(4)
C60A C55A Sb3A 112(3)
C56A C55A Sb3A 128(3)
C56A C55A C60A 120.0
C55A C56A C57A 120.0
C55A C56A C61A 115(4)
C57A C56A C61A 125(4)
C58A C57A H57A 120.0
C56A C57A C58A 120.0
C56A C57A H57A 120.0
C56A C61A H61A 109.5
C56A C61A H61B 109.5
C56A C61A H61C 109.5
H61A C61A H61B 109.5
H61A C61A H61C 109.5
H61B C61A H61C 109.5
C58A C62A H62A 109.5
C58A C62A H62B 109.5
C58A C62A H62C 109.5
H62A C62A H62B 109.5
H62A C62A H62C 109.5
H62B C62A H62C 109.5
C60A C63A H63A 109.5
C60A C63A H63B 109.5
C60A C63A H63C 109.5
H63A C63A H63B 109.5
H63A C63A H63C 109.5
H63B C63A H63C 109.5
Sb1 Dy2 Sb2A 103.84(10)
C13 Dy2 Sb1 123.5(3)
C13 Dy2 Sb2A 106.5(3)
C13 Dy2 C14 31.3(4)
C13 Dy2 C15 51.0(3)
C13 Dy2 C16 51.0(3)
C13 Dy2 C20 100.4(4)
C13 Dy2 C21 127.7(4)
C13 Dy2 C22 118.7(4)
C14 Dy2 Sb1 120.9(2)
C14 Dy2 Sb2A 77.8(3)
C14 Dy2 C15 30.8(3)
C14 Dy2 C16 51.3(3)
C14 Dy2 C20 130.2(4)
C14 Dy2 C21 150.9(4)
C14 Dy2 C22 126.1(4)
C15 Dy2 Sb1 90.4(2)
C15 Dy2 Sb2A 79.8(2)
C15 Dy2 C16 30.9(3)
C15 Dy2 C21 175.2(4)
C15 Dy2 C22 153.4(4)
C16 Dy2 Sb1 74.4(2)
C16 Dy2 Sb2A 109.1(2)
C16 Dy2 C21 144.2(4)
C16 Dy2 C22 166.6(3)
C17 Dy2 Sb1 94.0(3)
C17 Dy2 Sb2A 127.9(3)
C17 Dy2 C13 30.8(4)
C17 Dy2 C14 51.4(4)
C17 Dy2 C15 51.2(3)
C17 Dy2 C16 31.0(3)
C17 Dy2 C20 94.3(4)
C17 Dy2 C21 124.9(4)
C17 Dy2 C22 135.7(4)
C19 Dy2 Sb1 122.4(3)
C19 Dy2 Sb2A 121.8(3)
C19 Dy2 C13 77.2(4)
C19 Dy2 C14 102.7(4)
C19 Dy2 C15 128.2(3)
C19 Dy2 C16 115.5(3)
C19 Dy2 C17 84.8(4)
C19 Dy2 C20 30.9(4)
C19 Dy2 C21 50.7(4)
C19 Dy2 C22 51.1(3)
C19 Dy2 C23 31.2(3)
C20 Dy2 Sb1 92.5(3)
C20 Dy2 Sb2A 132.4(3)
C20 Dy2 C15 145.5(4)
C20 Dy2 C16 118.3(4)
C20 Dy2 C21 30.8(4)
C20 Dy2 C22 51.3(4)
C21 Dy2 Sb1 87.1(3)
C21 Dy2 Sb2A 104.8(3)
C22 Dy2 Sb1 112.2(3)
C22 Dy2 Sb2A 81.2(3)
C22 Dy2 C21 30.9(4)
C23 Dy2 Sb1 138.3(2)
C23 Dy2 Sb2A 90.6(2)
C23 Dy2 C13 87.7(3)
C23 Dy2 C14 100.2(3)
C23 Dy2 C15 131.0(3)
C23 Dy2 C16 137.3(3)
C23 Dy2 C17 107.6(4)
C23 Dy2 C20 51.7(4)
C23 Dy2 C21 51.3(4)
C23 Dy2 C22 31.1(3)
Dy2 Sb1 Dy1 128.26(2)
C37 Sb1 Dy1 112.2(2)
C37 Sb1 Dy2 113.9(2)
Dy2 Sb2A Dy3 132.34(11)
C46A Sb2A Dy2 111.8(11)
C46A Sb2A Dy3 111.9(11)
Dy2 C13 H13 117.3
C14 C13 Dy2 74.4(6)
C14 C13 H13 125.8
C17 C13 Dy2 74.4(6)
C17 C13 H13 125.8
C17 C13 C14 108.3(10)
Dy2 C14 H14 116.2
C13 C14 Dy2 74.3(6)
C13 C14 H14 126.3
C15 C14 Dy2 75.3(6)
C15 C14 C13 107.4(10)
C15 C14 H14 126.3
Dy2 C15 H15 117.8
C14 C15 Dy2 73.8(6)
C14 C15 H15 125.8
C14 C15 C16 108.4(9)
C16 C15 Dy2 74.5(5)
C16 C15 H15 125.8
Dy2 C16 H16 117.8
C15 C16 Dy2 74.5(5)
C15 C16 H16 126.2
C17 C16 Dy2 73.5(6)
C17 C16 C15 107.6(9)
C17 C16 H16 126.2
C13 C17 Dy2 74.8(6)
C13 C17 C16 108.3(10)
C13 C17 C18 125.4(12)
C16 C17 Dy2 75.5(6)
C16 C17 C18 126.3(13)
C18 C17 Dy2 117.6(8)
C17 C18 H18A 109.5
C17 C18 H18B 109.5
C17 C18 H18C 109.5
H18A C18 H18B 109.5
H18A C18 H18C 109.5
H18B C18 H18C 109.5
Dy2 C19 H19 115.8
C20 C19 Dy2 75.8(6)
C20 C19 H19 125.1
C20 C19 C23 109.8(11)
C23 C19 Dy2 75.2(6)
C23 C19 H19 125.1
Dy2 C20 H20 116.7
C19 C20 Dy2 73.4(6)
C19 C20 H20 126.4
C19 C20 C21 107.2(11)
C21 C20 Dy2 75.7(6)
C21 C20 H20 126.4
Dy2 C21 H21 118.3
C20 C21 Dy2 73.5(6)
C20 C21 H21 125.8
C20 C21 C22 108.4(11)
C22 C21 Dy2 74.4(6)
C22 C21 H21 125.8
Dy2 C22 H22 118.0
C21 C22 Dy2 74.7(6)
C21 C22 H22 126.2
C23 C22 Dy2 73.2(6)
C23 C22 C21 107.6(11)
C23 C22 H22 126.2
C19 C23 Dy2 73.6(6)
C19 C23 C22 106.9(10)
C19 C23 C24 127.2(11)
C22 C23 Dy2 75.8(6)
C22 C23 C24 125.9(11)
C24 C23 Dy2 116.5(7)
C23 C24 H24A 109.5
C23 C24 H24B 109.5
C23 C24 H24C 109.5
H24A C24 H24B 109.5
H24A C24 H24C 109.5
H24B C24 H24C 109.5
C38 C37 Sb1 122.4(8)
C42 C37 Sb1 119.0(7)
C42 C37 C38 118.7(9)
C37 C38 C43 124.8(10)
C39 C38 C37 119.2(11)
C39 C38 C43 116.1(10)
C38 C39 H39 118.5
C40 C39 C38 122.9(11)
C40 C39 H39 118.5
C39 C40 C44 122.1(12)
C41 C40 C39 118.5(10)
C41 C40 C44 119.4(12)
C40 C41 H41 119.1
C40 C41 C42 121.8(11)
C42 C41 H41 119.1
C37 C42 C41 118.9(10)
C37 C42 C45 120.2(10)
C41 C42 C45 120.9(10)
C38 C43 H43A 109.5
C38 C43 H43B 109.5
C38 C43 H43C 109.5
H43A C43 H43B 109.5
H43A C43 H43C 109.5
H43B C43 H43C 109.5
C40 C44 H44A 109.5
C40 C44 H44B 109.5
C40 C44 H44C 109.5
H44A C44 H44B 109.5
H44A C44 H44C 109.5
H44B C44 H44C 109.5
C42 C45 H45A 109.5
C42 C45 H45B 109.5
C42 C45 H45C 109.5
H45A C45 H45B 109.5
H45A C45 H45C 109.5
H45B C45 H45C 109.5
C47A C46A Sb2A 122(2)
C47A C46A C51A 118(2)
C51A C46A Sb2A 120(2)
C46A C47A C52A 123(3)
C48A C47A C46A 117(2)
C48A C47A C52A 120(3)
C47A C48A H48A 118.4
C49A C48A C47A 123(3)
C49A C48A H48A 118.4
C48A C49A C53A 117(3)
C50A C49A C48A 116(3)
C50A C49A C53A 128(3)
C49A C50A H50A 116.4
C51A C50A C49A 127(3)
C51A C50A H50A 116.4
C46A C51A C54A 118(3)
C50A C51A C46A 119(3)
C50A C51A C54A 123(3)
C47A C52A H52A 109.5
C47A C52A H52B 109.5
C47A C52A H52C 109.5
H52A C52A H52B 109.5
H52A C52A H52C 109.5
H52B C52A H52C 109.5
C49A C53A H53A 109.5
C49A C53A H53B 109.5
C49A C53A H53C 109.5
H53A C53A H53B 109.5
H53A C53A H53C 109.5
H53B C53A H53C 109.5
C51A C54A H54A 109.5
C51A C54A H54B 109.5
C51A C54A H54C 109.5
H54A C54A H54B 109.5
H54A C54A H54C 109.5
H54B C54A H54C 109.5
C25 Dy3 C27 50.8(3)
C25 Dy3 C28 50.0(3)
C25 Dy3 C29 30.5(3)
C25 Dy3 C33 129.1(4)
C25 Dy3 C34 120.6(4)
C25 Dy3 Sb2 132.6(3)
C25 Dy3 Sb3 110.2(3)
C26 Dy3 C25 31.3(3)
C26 Dy3 C27 30.6(3)
C26 Dy3 C28 50.5(3)
C26 Dy3 C29 51.4(4)
C26 Dy3 C33 152.0(4)
C26 Dy3 C34 127.2(4)
C26 Dy3 Sb2 122.8(3)
C26 Dy3 Sb3 80.8(3)
C27 Dy3 C28 30.8(3)
C27 Dy3 C29 51.3(3)
C27 Dy3 Sb2 92.4(2)
C27 Dy3 Sb3 80.6(2)
C28 Dy3 C29 30.5(3)
C28 Dy3 Sb2 82.8(2)
C28 Dy3 Sb3 109.4(2)
C29 Dy3 Sb2 105.1(3)
C29 Dy3 Sb3 130.0(2)
C31 Dy3 C25 78.6(4)
C31 Dy3 C26 103.2(4)
C31 Dy3 C27 129.3(4)
C31 Dy3 C28 117.2(4)
C31 Dy3 C29 86.8(4)
C31 Dy3 C33 51.0(4)
C31 Dy3 C34 50.5(4)
C31 Dy3 C35 30.7(4)
C31 Dy3 Sb2 129.4(3)
C31 Dy3 Sb3 122.0(4)
C32 Dy3 C25 101.0(4)
C32 Dy3 C26 130.5(4)
C32 Dy3 C27 146.7(4)
C32 Dy3 C28 119.7(4)
C32 Dy3 C29 95.4(4)
C32 Dy3 C31 30.9(4)
C32 Dy3 C33 30.9(4)
C32 Dy3 C34 50.6(4)
C32 Dy3 C35 51.2(4)
C32 Dy3 Sb2 98.5(3)
C32 Dy3 Sb3 131.0(3)
C33 Dy3 C27 175.6(4)
C33 Dy3 C28 144.9(4)
C33 Dy3 C29 125.8(4)
C33 Dy3 C34 30.7(4)
C33 Dy3 Sb2 85.2(3)
C33 Dy3 Sb3 102.9(3)
C34 Dy3 C27 153.7(4)
C34 Dy3 C28 167.6(3)
C34 Dy3 C29 137.1(3)
C34 Dy3 Sb2 105.2(3)
C34 Dy3 Sb3 80.7(3)
C35 Dy3 C25 89.7(4)
C35 Dy3 C26 101.2(4)
C35 Dy3 C27 131.7(3)
C35 Dy3 C28 138.6(4)
C35 Dy3 C29 109.6(4)
C35 Dy3 C33 51.4(4)
C35 Dy3 C34 30.9(4)
C35 Dy3 Sb2 135.0(3)
C35 Dy3 Sb3 91.3(3)
Sb2 Dy3 Sb3 87.54(8)
Dy3 C25 H25 116.4
C26 C25 Dy3 74.3(6)
C26 C25 H25 125.3
C29 C25 Dy3 75.9(6)
C29 C25 H25 125.3
C29 C25 C26 109.5(9)
Dy3 C26 H26 116.2
C25 C26 Dy3 74.4(6)
C25 C26 H26 126.4
C27 C26 Dy3 75.3(6)
C27 C26 C25 107.2(10)
C27 C26 H26 126.4
Dy3 C27 H27 116.8
C26 C27 Dy3 74.1(6)
C26 C27 H27 126.3
C26 C27 C28 107.3(9)
C28 C27 Dy3 75.0(6)
C28 C27 H27 126.3
Dy3 C28 H28 117.5
C27 C28 Dy3 74.2(6)
C27 C28 H28 125.1
C29 C28 Dy3 74.9(6)
C29 C28 C27 109.7(10)
C29 C28 H28 125.1
C25 C29 Dy3 73.6(6)
C25 C29 C28 106.2(10)
C25 C29 C30 126.3(10)
C28 C29 Dy3 74.5(6)
C28 C29 C30 127.3(11)
C30 C29 Dy3 120.5(8)
C29 C30 H30A 109.5
C29 C30 H30B 109.5
C29 C30 H30C 109.5
H30A C30 H30B 109.5
H30A C30 H30C 109.5
H30B C30 H30C 109.5
Dy3 C31 H31 117.1
C32 C31 Dy3 74.3(7)
C32 C31 H31 125.6
C35 C31 Dy3 74.9(7)
C35 C31 H31 125.6
C35 C31 C32 108.9(12)
Dy3 C32 H32 115.9
C31 C32 Dy3 74.8(7)
C31 C32 H32 125.8
C31 C32 C33 108.4(13)
C33 C32 Dy3 75.6(6)
C33 C32 H32 125.8
Dy3 C33 H33 117.2
C32 C33 Dy3 73.5(7)
C32 C33 H33 126.5
C32 C33 C34 106.9(12)
C34 C33 Dy3 75.0(6)
C34 C33 H33 126.5
Dy3 C34 H34 118.4
C33 C34 Dy3 74.3(7)
C33 C34 H34 125.5
C33 C34 C35 108.9(12)
C35 C34 Dy3 73.6(7)
C35 C34 H34 125.5
C31 C35 Dy3 74.4(8)
C31 C35 C34 106.9(12)
C31 C35 C36 125.9(14)
C34 C35 Dy3 75.5(7)
C34 C35 C36 127.1(14)
C36 C35 Dy3 117.5(8)
C35 C36 H36A 109.5
C35 C36 H36B 109.5
C35 C36 H36C 109.5
H36A C36 H36B 109.5
H36A C36 H36C 109.5
H36B C36 H36C 109.5
Dy3 Sb2 Dy2 135.49(5)
C46 Sb2 Dy2 111.3(7)
C46 Sb2 Dy3 109.0(7)
Dy3 Sb3 Dy1 132.71(5)
C55 Sb3 Dy1 109.3(4)
C55 Sb3 Dy3 114.2(4)
C48 C49 C50 120.0
C48 C49 C53 119.2(17)
C50 C49 C53 120.8(17)
C49 C48 H48 120.0
C49 C48 C47 120.0
C47 C48 H48 120.0
C48 C47 C46 120.0
C48 C47 C52 120.1(14)
C46 C47 C52 119.9(14)
C47 C46 Sb2 116.1(10)
C51 C46 Sb2 123.8(10)
C51 C46 C47 120.0
C46 C51 C50 120.0
C46 C51 C54 122.8(15)
C50 C51 C54 117.2(15)
C49 C50 H50 120.0
C51 C50 C49 120.0
C51 C50 H50 120.0
C47 C52 H52D 109.5
C47 C52 H52E 109.5
C47 C52 H52F 109.5
H52D C52 H52E 109.5
H52D C52 H52F 109.5
H52E C52 H52F 109.5
C49 C53 H53D 109.5
C49 C53 H53E 109.5
C49 C53 H53F 109.5
H53D C53 H53E 109.5
H53D C53 H53F 109.5
H53E C53 H53F 109.5
C51 C54 H54D 109.5
C51 C54 H54E 109.5
C51 C54 H54F 109.5
H54D C54 H54E 109.5
H54D C54 H54F 109.5
H54E C54 H54F 109.5
C56 C55 Sb3 119.0(11)
C56 C55 C60 118.0(12)
C60 C55 Sb3 122.9(12)
C55 C56 C61 120.7(13)
C57 C56 C55 119.8(12)
C57 C56 C61 119.5(13)
C56 C57 H57 118.5
C56 C57 C58 123.0(13)
C58 C57 H57 118.5
C57 C58 C62 123.1(14)
C59 C58 C57 117.1(13)
C59 C58 C62 119.9(15)
C58 C59 H59 118.3
C58 C59 C60 123.3(13)
C60 C59 H59 118.3
C55 C60 C63 123.3(16)
C59 C60 C55 118.7(13)
C59 C60 C63 118.0(16)
C56 C61 H61D 109.5
C56 C61 H61E 109.5
C56 C61 H61F 109.5
H61D C61 H61E 109.5
H61D C61 H61F 109.5
H61E C61 H61F 109.5
C58 C62 H62D 109.5
C58 C62 H62E 109.5
C58 C62 H62F 109.5
H62D C62 H62E 109.5
H62D C62 H62F 109.5
H62E C62 H62F 109.5
C60 C63 H63D 109.5
C60 C63 H63E 109.5
C60 C63 H63F 109.5
H63D C63 H63E 109.5
H63D C63 H63F 109.5
H63E C63 H63F 109.5
C69 C64 H64 120.0
C69 C64 C65 120.0
C65 C64 H64 120.0
C64 C69 C70 119.6(9)
C68 C69 C64 120.0
C68 C69 C70 120.4(9)
C69 C68 H68 120.0
C69 C68 C67 120.0
C67 C68 H68 120.0
C68 C67 H67 120.0
C66 C67 C68 120.0
C66 C67 H67 120.0
C67 C66 H66 120.0
C67 C66 C65 120.0
C65 C66 H66 120.0
C64 C65 H65 120.0
C66 C65 C64 120.0
C66 C65 H65 120.0
C69 C70 H70A 109.5
C69 C70 H70B 109.5
C69 C70 H70C 109.5
H70A C70 H70B 109.5
H70A C70 H70C 109.5
H70B C70 H70C 109.5

loop_
_geom_bond_atom_site_label_1
_geom_bond_atom_site_label_2
_geom_bond_distance
Dy1 Sb3A 3.092(3)
Dy1 C1 2.621(10)
Dy1 C2 2.614(10)
Dy1 C3 2.642(10)
Dy1 C4 2.651(11)
Dy1 C5 2.643(10)
Dy1 C7 2.598(10)
Dy1 C8 2.588(10)
Dy1 C9 2.637(11)
Dy1 C10 2.646(10)
Dy1 C11 2.623(10)
Dy1 Sb1 3.1864(8)
Sb3A C55A 2.25(3)
Sb3A Dy3 3.160(3)
C1 H1 0.9300
C1 C2 1.390(15)
C1 C5 1.419(15)
C2 H2 0.9300
C2 C3 1.401(15)
C3 H3 0.9300
C3 C4 1.399(15)
C4 H4 0.9300
C4 C5 1.399(14)
C5 C6 1.497(14)
C6 H6A 0.9600
C6 H6B 0.9600
C6 H6C 0.9600
C7 H7 0.9300
C7 C8 1.376(16)
C7 C11 1.413(15)
C8 H8 0.9300
C8 C9 1.387(17)
C9 H9 0.9300
C9 C10 1.383(17)
C10 H10 0.9300
C10 C11 1.421(15)
C11 C12 1.481(16)
C12 H12A 0.9600
C12 H12B 0.9600
C12 H12C 0.9600
C58A C59A 1.3900
C58A C57A 1.3900
C58A C62A 1.49(6)
C59A H59A 0.9300
C59A C60A 1.3900
C60A C55A 1.3900
C60A C63A 1.60(5)
C55A C56A 1.3900
C56A C57A 1.3900
C56A C61A 1.52(6)
C57A H57A 0.9300
C61A H61A 0.9600
C61A H61B 0.9600
C61A H61C 0.9600
C62A H62A 0.9600
C62A H62B 0.9600
C62A H62C 0.9600
C63A H63A 0.9600
C63A H63B 0.9600
C63A H63C 0.9600
Dy2 Sb1 3.1679(7)
Dy2 Sb2A 3.188(2)
Dy2 C13 2.618(10)
Dy2 C14 2.620(10)
Dy2 C15 2.639(9)
Dy2 C16 2.639(9)
Dy2 C17 2.614(10)
Dy2 C19 2.590(10)
Dy2 C20 2.620(10)
Dy2 C21 2.648(11)
Dy2 C22 2.643(10)
Dy2 C23 2.610(10)
Sb1 C37 2.162(9)
Sb2A C46A 2.15(3)
Sb2A Dy3 3.211(2)
C13 H13 0.9300
C13 C14 1.411(16)
C13 C17 1.391(16)
C14 H14 0.9300
C14 C15 1.397(14)
C15 H15 0.9300
C15 C16 1.407(14)
C16 H16 0.9300
C16 C17 1.403(15)
C17 C18 1.485(17)
C18 H18A 0.9600
C18 H18B 0.9600
C18 H18C 0.9600
C19 H19 0.9300
C19 C20 1.386(17)
C19 C23 1.400(15)
C20 H20 0.9300
C20 C21 1.399(18)
C21 H21 0.9300
C21 C22 1.411(18)
C22 H22 0.9300
C22 C23 1.408(16)
C23 C24 1.507(16)
C24 H24A 0.9600
C24 H24B 0.9600
C24 H24C 0.9600
C37 C38 1.405(15)
C37 C42 1.397(14)
C38 C39 1.370(15)
C38 C43 1.535(16)
C39 H39 0.9300
C39 C40 1.357(17)
C40 C41 1.355(17)
C40 C44 1.524(16)
C41 H41 0.9300
C41 C42 1.403(15)
C42 C45 1.499(15)
C43 H43A 0.9600
C43 H43B 0.9600
C43 H43C 0.9600
C44 H44A 0.9600
C44 H44B 0.9600
C44 H44C 0.9600
C45 H45A 0.9600
C45 H45B 0.9600
C45 H45C 0.9600
C46A C47A 1.43(4)
C46A C51A 1.43(4)
C47A C48A 1.42(4)
C47A C52A 1.53(4)
C48A H48A 0.9300
C48A C49A 1.39(4)
C49A C50A 1.34(5)
C49A C53A 1.49(4)
C50A H50A 0.9300
C50A C51A 1.32(4)
C51A C54A 1.52(4)
C52A H52A 0.9600
C52A H52B 0.9600
C52A H52C 0.9600
C53A H53A 0.9600
C53A H53B 0.9600
C53A H53C 0.9600
C54A H54A 0.9600
C54A H54B 0.9600
C54A H54C 0.9600
Dy3 C25 2.620(10)
Dy3 C26 2.619(10)
Dy3 C27 2.635(10)
Dy3 C28 2.644(10)
Dy3 C29 2.649(11)
Dy3 C31 2.602(12)
Dy3 C32 2.597(11)
Dy3 C33 2.624(11)
Dy3 C34 2.632(11)
Dy3 C35 2.608(12)
Dy3 Sb2 3.1319(12)
Dy3 Sb3 3.1570(10)
C25 H25 0.9300
C25 C26 1.413(15)
C25 C29 1.387(16)
C26 H26 0.9300
C26 C27 1.387(15)
C27 H27 0.9300
C27 C28 1.403(14)
C28 H28 0.9300
C28 C29 1.394(14)
C29 C30 1.505(15)
C30 H30A 0.9600
C30 H30B 0.9600
C30 H30C 0.9600
C31 H31 0.9300
C31 C32 1.385(19)
C31 C35 1.38(2)
C32 H32 0.9300
C32 C33 1.389(18)
C33 H33 0.9300
C33 C34 1.392(17)
C34 H34 0.9300
C34 C35 1.397(17)
C35 C36 1.513(19)
C36 H36A 0.9600
C36 H36B 0.9600
C36 H36C 0.9600
Sb2 C46 2.191(12)
Sb3 C55 2.142(14)
C49 C48 1.3900
C49 C50 1.3900
C49 C53 1.54(2)
C48 H48 0.9300
C48 C47 1.3900
C47 C46 1.3900
C47 C52 1.54(2)
C46 C51 1.3900
C51 C50 1.3900
C51 C54 1.53(2)
C50 H50 0.9300
C52 H52D 0.9600
C52 H52E 0.9600
C52 H52F 0.9600
C53 H53D 0.9600
C53 H53E 0.9600
C53 H53F 0.9600
C54 H54D 0.9600
C54 H54E 0.9600
C54 H54F 0.9600
C55 C56 1.418(18)
C55 C60 1.43(2)
C56 C57 1.379(19)
C56 C61 1.485(19)
C57 H57 0.9300
C57 C58 1.391(19)
C58 C59 1.369(19)
C58 C62 1.517(18)
C59 H59 0.9300
C59 C60 1.40(2)
C60 C63 1.495(19)
C61 H61D 0.9600
C61 H61E 0.9600
C61 H61F 0.9600
C62 H62D 0.9600
C62 H62E 0.9600
C62 H62F 0.9600
C63 H63D 0.9600
C63 H63E 0.9600
C63 H63F 0.9600
C64 H64 0.9300
C64 C69 1.3900
C64 C65 1.3900
C69 C68 1.3900
C69 C70 1.490(15)
C68 H68 0.9300
C68 C67 1.3900
C67 H67 0.9300
C67 C66 1.3900
C66 H66 0.9300
C66 C65 1.3900
C65 H65 0.9300
C70 H70A 0.9600
C70 H70B 0.9600
C70 H70C 0.9600

loop_
_geom_torsion_atom_site_label_1
_geom_torsion_atom_site_label_2
_geom_torsion_atom_site_label_3
_geom_torsion_atom_site_label_4
_geom_torsion
Dy1 C1 C2 C3 68.9(7)
Dy1 C1 C5 C4 -68.2(7)
Dy1 C1 C5 C6 115.3(11)
Dy1 C2 C3 C4 67.9(7)
Dy1 C3 C4 C5 66.8(7)
Dy1 C4 C5 C1 67.2(7)
Dy1 C4 C5 C6 -116.3(11)
Dy1 C7 C8 C9 69.9(7)
Dy1 C7 C11 C10 -69.0(7)
Dy1 C7 C11 C12 113.0(12)
Dy1 C8 C9 C10 67.5(8)
Dy1 C9 C10 C11 66.0(7)
Dy1 C10 C11 C7 67.7(7)
Dy1 C10 C11 C12 -114.3(11)
Sb3A C55A C56A C57A 178(4)
Sb3A C55A C56A C61A -3(4)
C1 C2 C3 Dy1 -68.4(7)
C1 C2 C3 C4 -0.4(12)
C2 C1 C5 Dy1 67.5(7)
C2 C1 C5 C4 -0.7(11)
C2 C1 C5 C6 -177.2(10)
C2 C3 C4 Dy1 -66.8(7)
C2 C3 C4 C5 0.0(12)
C3 C4 C5 Dy1 -66.8(7)
C3 C4 C5 C1 0.4(11)
C3 C4 C5 C6 176.9(10)
C5 C1 C2 Dy1 -68.2(7)
C5 C1 C2 C3 0.7(12)
C7 C8 C9 Dy1 -68.8(7)
C7 C8 C9 C10 -1.4(12)
C8 C7 C11 Dy1 67.1(7)
C8 C7 C11 C10 -1.9(12)
C8 C7 C11 C12 -179.9(11)
C8 C9 C10 Dy1 -65.8(8)
C8 C9 C10 C11 0.2(12)
C9 C10 C11 Dy1 -66.6(7)
C9 C10 C11 C7 1.1(11)
C9 C10 C11 C12 179.1(11)
C11 C7 C8 Dy1 -67.8(7)
C11 C7 C8 C9 2.1(12)
C58A C59A C60A C55A 0.0
C58A C59A C60A C63A 178(4)
C59A C58A C57A C56A 0.0
C59A C60A C55A Sb3A -178(3)
C59A C60A C55A C56A 0.0
C60A C55A C56A C57A 0.0
C60A C55A C56A C61A 180(5)
C55A C56A C57A C58A 0.0
C57A C58A C59A C60A 0.0
C61A C56A C57A C58A -180(5)
C62A C58A C59A C60A 169(5)
C62A C58A C57A C56A -171(4)
C63A C60A C55A Sb3A 4(4)
C63A C60A C55A C56A -178(4)
Dy2 C13 C14 C15 68.7(7)
Dy2 C13 C17 C16 -68.7(7)
Dy2 C13 C17 C18 113.3(11)
Dy2 C14 C15 C16 67.1(7)
Dy2 C15 C16 C17 66.7(7)
Dy2 C16 C17 C13 68.2(7)
Dy2 C16 C17 C18 -113.8(11)
Dy2 C19 C20 C21 68.7(8)
Dy2 C19 C23 C22 -69.1(7)
Dy2 C19 C23 C24 111.1(10)
Dy2 C20 C21 C22 66.7(8)
Dy2 C21 C22 C23 66.3(7)
Dy2 C22 C23 C19 67.5(7)
Dy2 C22 C23 C24 -112.7(10)
Sb1 C37 C38 C39 179.5(7)
Sb1 C37 C38 C43 -1.1(14)
Sb1 C37 C42 C41 179.9(7)
Sb1 C37 C42 C45 -0.8(13)
Sb2A C46A C47A C48A 178(3)
Sb2A C46A C47A C52A -4(4)
Sb2A C46A C51A C50A -179(3)
Sb2A C46A C51A C54A -3(4)
C13 C14 C15 Dy2 -68.0(7)
C13 C14 C15 C16 -0.8(11)
C14 C13 C17 Dy2 67.3(7)
C14 C13 C17 C16 -1.4(11)
C14 C13 C17 C18 -179.4(11)
C14 C15 C16 Dy2 -66.7(7)
C14 C15 C16 C17 0.0(11)
C15 C16 C17 Dy2 -67.3(7)
C15 C16 C17 C13 0.9(11)
C15 C16 C17 C18 178.9(11)
C17 C13 C14 Dy2 -67.3(7)
C17 C13 C14 C15 1.4(11)
C19 C20 C21 Dy2 -67.1(7)
C19 C20 C21 C22 -0.4(12)
C20 C19 C23 Dy2 68.6(7)
C20 C19 C23 C22 -0.5(11)
C20 C19 C23 C24 179.7(10)
C20 C21 C22 Dy2 -66.2(8)
C20 C21 C22 C23 0.1(12)
C21 C22 C23 Dy2 -67.3(7)
C21 C22 C23 C19 0.2(11)
C21 C22 C23 C24 -180.0(10)
C23 C19 C20 Dy2 -68.2(7)
C23 C19 C20 C21 0.6(12)
C37 C38 C39 C40 0.8(16)
C38 C37 C42 C41 -0.1(14)
C38 C37 C42 C45 179.2(9)
C38 C39 C40 C41 -0.3(16)
C38 C39 C40 C44 179.0(10)
C39 C40 C41 C42 -0.4(16)
C40 C41 C42 C37 0.6(15)
C40 C41 C42 C45 -178.7(10)
C42 C37 C38 C39 -0.5(14)
C42 C37 C38 C43 178.9(10)
C43 C38 C39 C40 -178.7(10)
C44 C40 C41 C42 -179.7(10)
C46A C47A C48A C49A 1(4)
C47A C46A C51A C50A 1(4)
C47A C46A C51A C54A 177(4)
C47A C48A C49A C50A 0(5)
C47A C48A C49A C53A 179(3)
C48A C49A C50A C51A -1(5)
C49A C50A C51A C46A 1(5)
C49A C50A C51A C54A -175(4)
C51A C46A C47A C48A -2(4)
C51A C46A C47A C52A 176(3)
C52A C47A C48A C49A -176(3)
C53A C49A C50A C51A -180(4)
Dy3 C25 C26 C27 68.7(7)
Dy3 C25 C29 C28 -68.0(7)
Dy3 C25 C29 C30 116.1(11)
Dy3 C26 C27 C28 68.2(7)
Dy3 C27 C28 C29 67.1(8)
Dy3 C28 C29 C25 67.3(7)
Dy3 C28 C29 C30 -116.8(11)
Dy3 C31 C32 C33 68.8(8)
Dy3 C31 C35 C34 -69.1(7)
Dy3 C31 C35 C36 112.9(12)
Dy3 C32 C33 C34 68.1(8)
Dy3 C33 C34 C35 66.0(8)
Dy3 C34 C35 C31 68.3(8)
Dy3 C34 C35 C36 -113.7(11)
C25 C26 C27 Dy3 -68.1(7)
C25 C26 C27 C28 0.1(11)
C26 C25 C29 Dy3 67.4(7)
C26 C25 C29 C28 -0.6(12)
C26 C25 C29 C30 -176.5(11)
C26 C27 C28 Dy3 -67.6(7)
C26 C27 C28 C29 -0.4(12)
C27 C28 C29 Dy3 -66.7(7)
C27 C28 C29 C25 0.6(12)
C27 C28 C29 C30 176.5(11)
C29 C25 C26 Dy3 -68.4(8)
C29 C25 C26 C27 0.3(12)
C31 C32 C33 Dy3 -68.2(8)
C31 C32 C33 C34 -0.1(13)
C32 C31 C35 Dy3 67.2(9)
C32 C31 C35 C34 -1.9(13)
C32 C31 C35 C36 -179.9(11)
C32 C33 C34 Dy3 -67.1(8)
C32 C33 C34 C35 -1.1(13)
C33 C34 C35 Dy3 -66.5(8)
C33 C34 C35 C31 1.8(13)
C33 C34 C35 C36 179.8(11)
C35 C31 C32 Dy3 -67.5(9)
C35 C31 C32 C33 1.3(14)
Sb2 C46 C51 C50 -176.7(17)
Sb2 C46 C51 C54 3(2)
Sb3 C55 C56 C57 179.0(12)
Sb3 C55 C56 C61 -0.8(18)
Sb3 C55 C60 C59 -177.5(12)
Sb3 C55 C60 C63 2(2)
C49 C48 C47 C46 0.0
C49 C48 C47 C52 -178(2)
C48 C49 C50 C51 0.0
C48 C47 C46 Sb2 177.0(15)
C48 C47 C46 C51 0.0
C47 C46 C51 C50 0.0
C47 C46 C51 C54 -180(3)
C46 C51 C50 C49 0.0
C50 C49 C48 C47 0.0
C52 C47 C46 Sb2 -4.6(19)
C52 C47 C46 C51 178(2)
C53 C49 C48 C47 179(2)
C53 C49 C50 C51 -179(2)
C54 C51 C50 C49 180(2)
C55 C56 C57 C58 -1(2)
C56 C55 C60 C59 1(2)
C56 C55 C60 C63 -179.6(16)
C56 C57 C58 C59 -1(2)
C56 C57 C58 C62 179.9(15)
C57 C58 C59 C60 2(2)
C58 C59 C60 C55 -3(2)
C58 C59 C60 C63 178.1(16)
C60 C55 C56 C57 0.2(18)
C60 C55 C56 C61 -179.6(15)
C61 C56 C57 C58 179.3(16)
C62 C58 C59 C60 -178.2(15)
C64 C69 C68 C67 0.0
C69 C64 C65 C66 0.0
C69 C68 C67 C66 0.0
C68 C67 C66 C65 0.0
C67 C66 C65 C64 0.0
C65 C64 C69 C68 0.0
C65 C64 C69 C70 -179.3(10)
C70 C69 C68 C67 179.3(10)
